data_7710301
loop_
_publ_author_name
'Wang, Yu-Feng'
'Tang, Ji-Xia'
'Mo, Zaiyong'
'Li, Juan'
'Liang, Fu-Pei'
'Zou, Hua-Hong'

_publ_section_title
;
 Strong in vitro and vivo cytotoxicity of three new cobalt(II) complexes
 with 8-methoxyquinoline
;
_journal_name_full 'Dalton Transactions'
_journal_paper_doi 10.1039/D2DT01310J
_journal_year 2022
_chemical_formula_moiety 'C20 H18 Br2 Co N2 O2'
_chemical_formula_sum 'C20 H18 Br2 Co N2 O2'
_chemical_formula_weight 537.11
_space_group_crystal_system triclinic
_space_group_IT_number 2
_space_group_name_Hall '-P 1'
_space_group_name_H-M_alt 'P -1'
_atom_sites_solution_hydrogens geom
_atom_sites_solution_primary iterative
_audit_creation_date 2022-05-19
_audit_creation_method
;
Olex2 1.3
(compiled 2020.11.12 svn.r5f609507 for OlexSys, GUI svn.r6408)
;
_audit_update_record
;
2022-05-19 deposited with the CCDC.	2022-05-23 downloaded from the CCDC.
;
_cell_angle_alpha 80.313(3)
_cell_angle_beta 75.682(3)
_cell_angle_gamma 67.038(4)
_cell_formula_units_Z 2
_cell_length_a 7.7025(3)
_cell_length_b 9.6198(3)
_cell_length_c 14.7802(5)
_cell_measurement_reflns_used 3766
_cell_measurement_temperature 300.81(10)
_cell_measurement_theta_max 30.2760
_cell_measurement_theta_min 2.2920
_cell_volume 973.89(7)
_computing_cell_refinement 'CrysAlisPro 1.171.40.14a (Rigaku OD, 2018)'
_computing_data_collection 'CrysAlisPro 1.171.40.14a (Rigaku OD, 2018)'
_computing_data_reduction 'CrysAlisPro 1.171.40.14a (Rigaku OD, 2018)'
_computing_molecular_graphics 'Olex2 1.3 (Dolomanov et al., 2009)'
_computing_publication_material 'Olex2 1.3 (Dolomanov et al., 2009)'
_computing_structure_refinement 'SHELXL 2014/7 (Sheldrick, 2015)'
_computing_structure_solution 'olex2.solve 1.3 (Bourhis et al., 2015)'
_diffrn_ambient_environment air
_diffrn_ambient_temperature 300.81(10)
_diffrn_detector 'CCD plate'
_diffrn_detector_type HyPix
_diffrn_measured_fraction_theta_full 0.998
_diffrn_measured_fraction_theta_max 0.998
_diffrn_measurement_details
;
List of Runs (angles in degrees, time in seconds):

  # Type    Start    End  Width  t~exp~   \w     \q     \k     \f   Frames
#--------------------------------------------------------------------------
  1  \w     30.00  73.00   0.50    1.50    --   -1.58  19.00 -60.00   86
  2  \w    -14.00  32.00   0.50    1.50    --   -1.58 -99.00 -30.00   92
  3  \w    -11.00  65.00   0.50    1.50    --   -1.58  37.00-180.00  152
  4  \w     42.00  73.00   0.50    1.50    --    4.16  37.00 -60.00   62
  5  \w     21.00  48.00   0.50    1.50    --    4.16  19.00  60.00   54
  6  \w    -17.00  71.00   0.50    1.50    --   -1.74  57.00  60.00  176
  7  \w    -70.00 -45.00   0.50    1.50    --    4.16 -19.00 -30.00   50
;
_diffrn_measurement_device 'four-circle diffractometer'
_diffrn_measurement_device_type 'ROD, Synergy Custom DW system, HyPix'
_diffrn_measurement_method '\w scans'
_diffrn_orient_matrix_type 'CrysAlisPro convention (1999,Acta A55,543-557)'
_diffrn_orient_matrix_UB_11 -0.0859827000
_diffrn_orient_matrix_UB_12 -0.0018843000
_diffrn_orient_matrix_UB_13 -0.0081601000
_diffrn_orient_matrix_UB_21 -0.0048416000
_diffrn_orient_matrix_UB_22 -0.0509824000
_diffrn_orient_matrix_UB_23 0.0403952000
_diffrn_orient_matrix_UB_31 -0.0548008000
_diffrn_orient_matrix_UB_32 0.0620608000
_diffrn_orient_matrix_UB_33 0.0277610000
_diffrn_radiation_monochromator mirror
_diffrn_radiation_probe x-ray
_diffrn_radiation_type MoK\a
_diffrn_radiation_wavelength 0.71073
_diffrn_reflns_av_R_equivalents 0.0939
_diffrn_reflns_av_unetI/netI 0.1110
_diffrn_reflns_Laue_measured_fraction_full 0.998
_diffrn_reflns_Laue_measured_fraction_max 0.998
_diffrn_reflns_limit_h_max 9
_diffrn_reflns_limit_h_min -8
_diffrn_reflns_limit_k_max 11
_diffrn_reflns_limit_k_min -11
_diffrn_reflns_limit_l_max 17
_diffrn_reflns_limit_l_min -17
_diffrn_reflns_number 9958
_diffrn_reflns_point_group_measured_fraction_full 0.998
_diffrn_reflns_point_group_measured_fraction_max 0.998
_diffrn_reflns_theta_full 24.999
_diffrn_reflns_theta_max 24.999
_diffrn_reflns_theta_min 2.307
_diffrn_source 'Rotating-anode X-ray tube'
_diffrn_source_type 'Rigaku (Mo) X-ray Source'
_exptl_absorpt_coefficient_mu 5.002
_exptl_absorpt_correction_T_max 1.00000
_exptl_absorpt_correction_T_min 0.54402
_exptl_absorpt_correction_type multi-scan
_exptl_absorpt_process_details
;
CrysAlisPro 1.171.40.14a (Rigaku Oxford Diffraction, 2018)
Empirical absorption correction using spherical harmonics,
 implemented in SCALE3 ABSPACK scaling algorithm.
;
_exptl_crystal_colour yellow
_exptl_crystal_density_diffrn 1.832
_exptl_crystal_description block
_exptl_crystal_F_000 530
_refine_diff_density_max 0.596
_refine_diff_density_min -0.502
_refine_diff_density_rms 0.083
_refine_ls_extinction_method none
_refine_ls_goodness_of_fit_ref 1.054
_refine_ls_hydrogen_treatment constr
_refine_ls_matrix_type full
_refine_ls_number_parameters 246
_refine_ls_number_reflns 3442
_refine_ls_number_restraints 0
_refine_ls_restrained_S_all 1.054
_refine_ls_R_factor_all 0.0547
_refine_ls_R_factor_gt 0.0311
_refine_ls_shift/su_max 0.001
_refine_ls_shift/su_mean 0.000
_refine_ls_structure_factor_coef Fsqd
_refine_ls_weighting_details 'w=1/[\s^2^(Fo^2^)+(0.0362P)^2^+0.1416P] where P=(Fo^2^+2Fc^2^)/3'
_refine_ls_weighting_scheme calc
_refine_ls_wR_factor_gt 0.0683
_refine_ls_wR_factor_ref 0.0761
_reflns_Friedel_coverage 0.000
_reflns_number_gt 2718
_reflns_number_total 3442
_reflns_threshold_expression 'I > 2\s(I)'
_cod_data_source_file d2dt01310j2.cif
_cod_data_source_block l-lj-02-300k
_cod_database_code 7710301
_shelx_shelxl_version_number 2014/7
_shelx_space_group_comment
;
The symmetry employed for this shelxl refinement is uniquely defined
by the following loop, which should always be used as a source of
symmetry information in preference to the above space-group names.
They are only intended as comments.
;
_reflns_odcompleteness_completeness 99.83
_reflns_odcompleteness_iscentric 1
_reflns_odcompleteness_theta 25.30
_olex2_refinement_description
;
1. Fixed Uiso
 At 1.2 times of:
  All C(H) groups
 At 1.5 times of:
  All C(H,H,H) groups
2.a Aromatic/amide H refined with riding coordinates:
 C8(H8), C15(H15), C6(H6), C13(H13), C14(H14), C20(H20), C3(H3), C2(H2),
 C18(H18), C19(H19), C7(H7), C1(H1)
2.b Idealised Me refined as rotating group:
 C10(H10A,H10B,H10C), C11(H11A,H11B,H11C)
;
_olex2_submission_special_instructions 'No special instructions were received'
_oxdiff_exptl_absorpt_empirical_details
;
Empirical correction (ABSPACK) includes:
- Absorption correction using spherical harmonics
- Frame scaling
;
_oxdiff_exptl_absorpt_empirical_full_max 1.674
_oxdiff_exptl_absorpt_empirical_full_min 0.716

loop_
_space_group_symop_operation_xyz
'x, y, z'
'-x, -y, -z'

loop_
_atom_site_label
_atom_site_type_symbol
_atom_site_fract_x
_atom_site_fract_y
_atom_site_fract_z
_atom_site_U_iso_or_equiv
_atom_site_adp_type
_atom_site_occupancy
_atom_site_site_symmetry_order
_atom_site_calc_flag
_atom_site_refinement_flags_posn
_atom_site_refinement_flags_adp
_atom_site_refinement_flags_occupancy
_atom_site_disorder_assembly
_atom_site_disorder_group
Br2 Br 0.71634(6) 0.82918(4) 0.09686(3) 0.04676(13) Uani 1 1 d . . . . .
Br1 Br 0.84667(6) 0.63228(4) 0.34371(3) 0.04824(13) Uani 1 1 d . . . . .
Co1 Co 0.58783(6) 0.71232(5) 0.24965(3) 0.03592(14) Uani 1 1 d . . . . .
O1 O 0.3941(4) 0.6579(3) 0.38495(17) 0.0451(6) Uani 1 1 d . . . . .
O2 O 0.3342(3) 0.7147(3) 0.19782(19) 0.0456(6) Uani 1 1 d . . . . .
N1 N 0.4317(4) 0.9169(3) 0.3164(2) 0.0399(7) Uani 1 1 d . . . . .
N2 N 0.6739(4) 0.4990(3) 0.1969(2) 0.0353(7) Uani 1 1 d . . . . .
C5 C 0.3443(5) 0.9055(4) 0.4087(2) 0.0356(8) Uani 1 1 d . . . . .
C12 C 0.3635(5) 0.5870(4) 0.1569(2) 0.0370(8) Uani 1 1 d . . . . .
C9 C 0.3235(5) 0.7668(4) 0.4471(3) 0.0371(8) Uani 1 1 d . . . . .
C17 C 0.5473(5) 0.4725(4) 0.1573(2) 0.0345(8) Uani 1 1 d . . . . .
C16 C 0.5965(5) 0.3379(4) 0.1147(2) 0.0413(9) Uani 1 1 d . . . . .
C8 C 0.2358(5) 0.7505(4) 0.5373(3) 0.0457(9) Uani 1 1 d . . . . .
H8 H 0.2190 0.6600 0.5618 0.055 Uiso 1 1 calc R U . . .
C15 C 0.4612(6) 0.3189(5) 0.0749(3) 0.0500(10) Uani 1 1 d . . . . .
H15 H 0.4913 0.2298 0.0477 0.060 Uiso 1 1 calc R U . . .
C4 C 0.2728(5) 1.0278(4) 0.4653(3) 0.0412(9) Uani 1 1 d . . . . .
C6 C 0.1863(6) 1.0073(5) 0.5601(3) 0.0528(10) Uani 1 1 d . . . . .
H6 H 0.1410 1.0860 0.5989 0.063 Uiso 1 1 calc R U . . .
C13 C 0.2350(6) 0.5662(5) 0.1177(3) 0.0463(9) Uani 1 1 d . . . . .
H13 H 0.1137 0.6410 0.1183 0.056 Uiso 1 1 calc R U . . .
C14 C 0.2857(6) 0.4308(5) 0.0760(3) 0.0524(11) Uani 1 1 d . . . . .
H14 H 0.1972 0.4176 0.0486 0.063 Uiso 1 1 calc R U . . .
C20 C 0.8486(5) 0.3961(4) 0.1919(3) 0.0427(9) Uani 1 1 d . . . . .
H20 H 0.9351 0.4136 0.2185 0.051 Uiso 1 1 calc R U . . .
C10 C 0.3329(6) 0.5310(4) 0.4084(3) 0.0483(10) Uani 1 1 d . . . . .
H10A H 0.3932 0.4632 0.3595 0.072 Uiso 1 1 calc R U . . .
H10B H 0.1956 0.5661 0.4154 0.072 Uiso 1 1 calc R U . . .
H10C H 0.3688 0.4788 0.4662 0.072 Uiso 1 1 calc R U . . .
C3 C 0.2817(6) 1.1667(4) 0.4225(3) 0.0550(11) Uani 1 1 d . . . . .
H3 H 0.2350 1.2506 0.4573 0.066 Uiso 1 1 calc R U . . .
C2 C 0.3589(7) 1.1779(5) 0.3303(3) 0.0630(13) Uani 1 1 d . . . . .
H2 H 0.3602 1.2708 0.3006 0.076 Uiso 1 1 calc R U . . .
C18 C 0.7849(6) 0.2321(4) 0.1122(3) 0.0519(10) Uani 1 1 d . . . . .
H18 H 0.8234 0.1412 0.0855 0.062 Uiso 1 1 calc R U . . .
C19 C 0.9103(6) 0.2618(4) 0.1486(3) 0.0501(10) Uani 1 1 d . . . . .
H19 H 1.0363 0.1935 0.1449 0.060 Uiso 1 1 calc R U . . .
C7 C 0.1699(6) 0.8728(5) 0.5939(3) 0.0561(11) Uani 1 1 d . . . . .
H7 H 0.1133 0.8601 0.6565 0.067 Uiso 1 1 calc R U . . .
C1 C 0.4364(6) 1.0503(4) 0.2796(3) 0.0557(11) Uani 1 1 d . . . . .
H1 H 0.4942 1.0597 0.2169 0.067 Uiso 1 1 calc R U . . .
C11 C 0.1676(6) 0.8457(5) 0.1856(3) 0.0630(12) Uani 1 1 d . . . . .
H11A H 0.1548 0.9221 0.2236 0.094 Uiso 1 1 calc R U . . .
H11B H 0.0553 0.8189 0.2040 0.094 Uiso 1 1 calc R U . . .
H11C H 0.1807 0.8840 0.1209 0.094 Uiso 1 1 calc R U . . .

loop_
_atom_site_aniso_label
_atom_site_aniso_U_11
_atom_site_aniso_U_22
_atom_site_aniso_U_33
_atom_site_aniso_U_23
_atom_site_aniso_U_13
_atom_site_aniso_U_12
Br2 0.0591(2) 0.0452(2) 0.0382(2) -0.00533(17) -0.00433(17) -0.02381(19)
Br1 0.0550(2) 0.0518(2) 0.0459(2) -0.00731(19) -0.01444(18) -0.02395(19)
Co1 0.0427(3) 0.0292(3) 0.0387(3) -0.0078(2) -0.0047(2) -0.0162(2)
O1 0.0592(16) 0.0354(13) 0.0441(15) -0.0113(12) 0.0068(13) -0.0280(12)
O2 0.0412(14) 0.0352(14) 0.0626(17) -0.0137(13) -0.0107(12) -0.0119(11)
N1 0.0482(17) 0.0309(16) 0.0417(18) -0.0095(14) 0.0015(14) -0.0193(13)
N2 0.0410(16) 0.0295(15) 0.0367(16) -0.0049(13) -0.0034(13) -0.0159(13)
C5 0.0373(18) 0.0367(19) 0.036(2) -0.0100(16) -0.0020(15) -0.0168(15)
C12 0.049(2) 0.0358(19) 0.0323(19) -0.0049(16) -0.0021(16) -0.0244(17)
C9 0.0370(19) 0.0340(19) 0.042(2) -0.0041(17) -0.0050(16) -0.0161(16)
C17 0.048(2) 0.0328(18) 0.0283(18) -0.0011(15) -0.0030(15) -0.0239(16)
C16 0.064(2) 0.038(2) 0.0260(18) -0.0026(16) 0.0007(17) -0.0283(19)
C8 0.051(2) 0.037(2) 0.045(2) 0.0020(18) -0.0015(18) -0.0192(18)
C15 0.075(3) 0.052(2) 0.037(2) -0.0115(19) -0.002(2) -0.041(2)
C4 0.048(2) 0.037(2) 0.042(2) -0.0084(17) -0.0043(17) -0.0200(17)
C6 0.065(3) 0.048(2) 0.044(2) -0.011(2) -0.001(2) -0.022(2)
C13 0.047(2) 0.062(3) 0.039(2) 0.0009(19) -0.0079(17) -0.0319(19)
C14 0.072(3) 0.072(3) 0.037(2) -0.007(2) -0.008(2) -0.051(3)
C20 0.047(2) 0.036(2) 0.046(2) -0.0043(18) -0.0060(18) -0.0181(18)
C10 0.064(2) 0.037(2) 0.056(3) 0.0022(19) -0.012(2) -0.0342(19)
C3 0.074(3) 0.040(2) 0.054(3) -0.019(2) 0.004(2) -0.029(2)
C2 0.096(3) 0.037(2) 0.059(3) -0.011(2) 0.007(3) -0.037(2)
C18 0.076(3) 0.033(2) 0.044(2) -0.0097(18) 0.001(2) -0.023(2)
C19 0.052(2) 0.033(2) 0.055(3) -0.0080(19) -0.005(2) -0.0073(18)
C7 0.066(3) 0.059(3) 0.036(2) -0.010(2) 0.006(2) -0.023(2)
C1 0.079(3) 0.038(2) 0.050(3) -0.0083(19) 0.008(2) -0.032(2)
C11 0.057(3) 0.045(2) 0.082(3) -0.011(2) -0.021(2) -0.007(2)

loop_
_atom_type_symbol
_atom_type_description
_atom_type_scat_dispersion_real
_atom_type_scat_dispersion_imag
_atom_type_scat_source
C C 0.0033 0.0016 'International Tables Vol C Tables 4.2.6.8 and 6.1.1.4'
H H 0.0000 0.0000 'International Tables Vol C Tables 4.2.6.8 and 6.1.1.4'
Br Br -0.2901 2.4595 'International Tables Vol C Tables 4.2.6.8 and 6.1.1.4'
Co Co 0.3494 0.9721 'International Tables Vol C Tables 4.2.6.8 and 6.1.1.4'
N N 0.0061 0.0033 'International Tables Vol C Tables 4.2.6.8 and 6.1.1.4'
O O 0.0106 0.0060 'International Tables Vol C Tables 4.2.6.8 and 6.1.1.4'

loop_
_geom_angle_atom_site_label_1
_geom_angle_atom_site_label_2
_geom_angle_atom_site_label_3
_geom_angle
_geom_angle_site_symmetry_1
_geom_angle_site_symmetry_3
_geom_angle_publ_flag
Br2 Co1 Br1 105.44(2) . . ?
O1 Co1 Br2 164.55(7) . . ?
O1 Co1 Br1 86.61(7) . . ?
O2 Co1 Br2 92.80(7) . . ?
O2 Co1 Br1 159.53(7) . . ?
O2 Co1 O1 77.22(10) . . ?
N1 Co1 Br2 96.74(8) . . ?
N1 Co1 Br1 92.61(8) . . ?
N1 Co1 O1 72.66(10) . . ?
N1 Co1 O2 94.44(10) . . ?
N2 Co1 Br2 93.46(8) . . ?
N2 Co1 Br1 95.54(8) . . ?
N2 Co1 O1 94.97(9) . . ?
N2 Co1 O2 73.75(10) . . ?
N2 Co1 N1 164.78(11) . . ?
C9 O1 Co1 113.74(19) . . ?
C9 O1 C10 117.9(3) . . ?
C10 O1 Co1 128.3(2) . . ?
C12 O2 Co1 115.53(19) . . ?
C12 O2 C11 117.6(3) . . ?
C11 O2 Co1 125.4(2) . . ?
C5 N1 Co1 117.4(2) . . ?
C1 N1 Co1 124.2(3) . . ?
C1 N1 C5 117.7(3) . . ?
C17 N2 Co1 118.2(2) . . ?
C20 N2 Co1 123.3(2) . . ?
C20 N2 C17 118.1(3) . . ?
N1 C5 C9 118.4(3) . . ?
N1 C5 C4 122.1(3) . . ?
C4 C5 C9 119.5(3) . . ?
O2 C12 C17 114.0(3) . . ?
C13 C12 O2 125.7(3) . . ?
C13 C12 C17 120.3(3) . . ?
O1 C9 C5 114.2(3) . . ?
C8 C9 O1 125.2(3) . . ?
C8 C9 C5 120.7(3) . . ?
N2 C17 C12 118.4(3) . . ?
N2 C17 C16 122.3(3) . . ?
C16 C17 C12 119.3(3) . . ?
C15 C16 C17 119.3(4) . . ?
C15 C16 C18 123.8(3) . . ?
C18 C16 C17 116.8(3) . . ?
C9 C8 H8 120.4 . . ?
C9 C8 C7 119.2(4) . . ?
C7 C8 H8 120.4 . . ?
C16 C15 H15 120.0 . . ?
C14 C15 C16 119.9(3) . . ?
C14 C15 H15 120.0 . . ?
C5 C4 C6 119.0(3) . . ?
C3 C4 C5 117.6(3) . . ?
C3 C4 C6 123.3(3) . . ?
C4 C6 H6 120.2 . . ?
C7 C6 C4 119.5(4) . . ?
C7 C6 H6 120.2 . . ?
C12 C13 H13 120.1 . . ?
C12 C13 C14 119.8(4) . . ?
C14 C13 H13 120.1 . . ?
C15 C14 C13 121.4(3) . . ?
C15 C14 H14 119.3 . . ?
C13 C14 H14 119.3 . . ?
N2 C20 H20 118.5 . . ?
N2 C20 C19 123.1(3) . . ?
C19 C20 H20 118.5 . . ?
O1 C10 H10A 109.5 . . ?
O1 C10 H10B 109.5 . . ?
O1 C10 H10C 109.5 . . ?
H10A C10 H10B 109.5 . . ?
H10A C10 H10C 109.5 . . ?
H10B C10 H10C 109.5 . . ?
C4 C3 H3 120.3 . . ?
C2 C3 C4 119.3(3) . . ?
C2 C3 H3 120.3 . . ?
C3 C2 H2 120.0 . . ?
C3 C2 C1 120.1(4) . . ?
C1 C2 H2 120.0 . . ?
C16 C18 H18 119.8 . . ?
C19 C18 C16 120.3(3) . . ?
C19 C18 H18 119.8 . . ?
C20 C19 H19 120.3 . . ?
C18 C19 C20 119.3(4) . . ?
C18 C19 H19 120.3 . . ?
C8 C7 H7 118.9 . . ?
C6 C7 C8 122.1(4) . . ?
C6 C7 H7 118.9 . . ?
N1 C1 C2 123.0(4) . . ?
N1 C1 H1 118.5 . . ?
C2 C1 H1 118.5 . . ?
O2 C11 H11A 109.5 . . ?
O2 C11 H11B 109.5 . . ?
O2 C11 H11C 109.5 . . ?
H11A C11 H11B 109.5 . . ?
H11A C11 H11C 109.5 . . ?
H11B C11 H11C 109.5 . . ?

loop_
_geom_bond_atom_site_label_1
_geom_bond_atom_site_label_2
_geom_bond_distance
_geom_bond_site_symmetry_2
_geom_bond_publ_flag
Br2 Co1 2.5004(6) . ?
Br1 Co1 2.5126(6) . ?
Co1 O1 2.298(2) . ?
Co1 O2 2.259(2) . ?
Co1 N1 2.124(3) . ?
Co1 N2 2.117(3) . ?
O1 C9 1.367(4) . ?
O1 C10 1.435(4) . ?
O2 C12 1.376(4) . ?
O2 C11 1.430(4) . ?
N1 C5 1.371(4) . ?
N1 C1 1.318(5) . ?
N2 C17 1.372(4) . ?
N2 C20 1.316(4) . ?
C5 C9 1.412(5) . ?
C5 C4 1.409(5) . ?
C12 C17 1.415(5) . ?
C12 C13 1.354(5) . ?
C9 C8 1.351(5) . ?
C17 C16 1.411(5) . ?
C16 C15 1.397(5) . ?
C16 C18 1.406(5) . ?
C8 H8 0.9300 . ?
C8 C7 1.413(5) . ?
C15 H15 0.9300 . ?
C15 C14 1.358(6) . ?
C4 C6 1.411(5) . ?
C4 C3 1.399(5) . ?
C6 H6 0.9300 . ?
C6 C7 1.349(6) . ?
C13 H13 0.9300 . ?
C13 C14 1.408(5) . ?
C14 H14 0.9300 . ?
C20 H20 0.9300 . ?
C20 C19 1.398(5) . ?
C10 H10A 0.9600 . ?
C10 H10B 0.9600 . ?
C10 H10C 0.9600 . ?
C3 H3 0.9300 . ?
C3 C2 1.350(6) . ?
C2 H2 0.9300 . ?
C2 C1 1.393(5) . ?
C18 H18 0.9300 . ?
C18 C19 1.352(6) . ?
C19 H19 0.9300 . ?
C7 H7 0.9300 . ?
C1 H1 0.9300 . ?
C11 H11A 0.9600 . ?
C11 H11B 0.9600 . ?
C11 H11C 0.9600 . ?

loop_
_geom_torsion_atom_site_label_1
_geom_torsion_atom_site_label_2
_geom_torsion_atom_site_label_3
_geom_torsion_atom_site_label_4
_geom_torsion
_geom_torsion_site_symmetry_1
_geom_torsion_site_symmetry_2
_geom_torsion_site_symmetry_3
_geom_torsion_site_symmetry_4
_geom_torsion_publ_flag
Co1 O1 C9 C5 14.1(4) . . . . ?
Co1 O1 C9 C8 -167.6(3) . . . . ?
Co1 O2 C12 C17 2.2(4) . . . . ?
Co1 O2 C12 C13 -177.1(3) . . . . ?
Co1 N1 C5 C9 -14.8(4) . . . . ?
Co1 N1 C5 C4 166.2(3) . . . . ?
Co1 N1 C1 C2 -169.1(3) . . . . ?
Co1 N2 C17 C12 -2.2(4) . . . . ?
Co1 N2 C17 C16 175.6(3) . . . . ?
Co1 N2 C20 C19 -173.5(3) . . . . ?
O1 C9 C8 C7 179.9(3) . . . . ?
O2 C12 C17 N2 -0.1(5) . . . . ?
O2 C12 C17 C16 -178.0(3) . . . . ?
O2 C12 C13 C14 178.4(3) . . . . ?
N1 C5 C9 O1 -0.6(5) . . . . ?
N1 C5 C9 C8 -179.0(3) . . . . ?
N1 C5 C4 C6 -179.3(4) . . . . ?
N1 C5 C4 C3 4.3(5) . . . . ?
N2 C17 C16 C15 -179.4(3) . . . . ?
N2 C17 C16 C18 -1.5(5) . . . . ?
N2 C20 C19 C18 -2.1(6) . . . . ?
C5 N1 C1 C2 0.6(6) . . . . ?
C5 C9 C8 C7 -1.9(6) . . . . ?
C5 C4 C6 C7 -1.5(6) . . . . ?
C5 C4 C3 C2 -0.6(6) . . . . ?
C12 C17 C16 C15 -1.6(5) . . . . ?
C12 C17 C16 C18 176.3(3) . . . . ?
C12 C13 C14 C15 0.6(6) . . . . ?
C9 C5 C4 C6 1.7(5) . . . . ?
C9 C5 C4 C3 -174.7(3) . . . . ?
C9 C8 C7 C6 2.1(6) . . . . ?
C17 N2 C20 C19 -0.1(5) . . . . ?
C17 C12 C13 C14 -0.9(6) . . . . ?
C17 C16 C15 C14 1.3(6) . . . . ?
C17 C16 C18 C19 -0.8(6) . . . . ?
C16 C15 C14 C13 -0.8(6) . . . . ?
C16 C18 C19 C20 2.5(6) . . . . ?
C15 C16 C18 C19 177.0(4) . . . . ?
C4 C5 C9 O1 178.5(3) . . . . ?
C4 C5 C9 C8 0.0(5) . . . . ?
C4 C6 C7 C8 -0.3(6) . . . . ?
C4 C3 C2 C1 -2.9(7) . . . . ?
C6 C4 C3 C2 -176.8(4) . . . . ?
C13 C12 C17 N2 179.2(3) . . . . ?
C13 C12 C17 C16 1.4(5) . . . . ?
C20 N2 C17 C12 -175.9(3) . . . . ?
C20 N2 C17 C16 1.9(5) . . . . ?
C10 O1 C9 C5 -162.7(3) . . . . ?
C10 O1 C9 C8 15.6(5) . . . . ?
C3 C4 C6 C7 174.6(4) . . . . ?
C3 C2 C1 N1 3.0(7) . . . . ?
C18 C16 C15 C14 -176.4(4) . . . . ?
C1 N1 C5 C9 174.7(3) . . . . ?
C1 N1 C5 C4 -4.3(5) . . . . ?
C11 O2 C12 C17 169.0(3) . . . . ?
C11 O2 C12 C13 -10.4(5) . . . . ?
